data_4122212
loop_
_publ_author_name
'Arnold, Polly L.'
'Stevens, Charlotte J.'
'Farnaby, Joy H.'
'Gardiner, Michael G.'
'Nichol, Gary S.'
'Love, Jason B.'

_publ_section_title
;
 New Chemistry from an Old Reagent: Mono- and Dinuclear Macrocyclic
 Uranium(III) Complexes from [U(BH4)3(THF)2].
;
_journal_issue 29
_journal_name_full 'Journal of the American Chemical Society'
_journal_page_first 10218
_journal_page_last 10221
_journal_paper_doi 10.1021/ja504835a
_journal_volume 136
_journal_year 2014
_chemical_formula_moiety 'C32 H40 B N2 U'
_chemical_formula_sum 'C32 H40 B N2 U'
_chemical_formula_weight 697.47
_space_group_IT_number 2
_symmetry_cell_setting triclinic
_symmetry_space_group_name_Hall '-P 1'
_symmetry_space_group_name_H-M 'P -1'
_atom_sites_solution_hydrogens geom
_atom_sites_solution_primary direct
_atom_sites_solution_secondary difmap
_audit_creation_method SHELXL-97
_cell_angle_alpha 79.413(5)
_cell_angle_beta 72.025(5)
_cell_angle_gamma 75.355(5)
_cell_formula_units_Z 2
_cell_length_a 10.186(5)
_cell_length_b 11.735(5)
_cell_length_c 13.030(5)
_cell_measurement_reflns_used 20678
_cell_measurement_temperature 170(2)
_cell_measurement_theta_max 30.0490
_cell_measurement_theta_min 3.3020
_cell_volume 1423.9(11)
_computing_cell_refinement
;
CrysAlisPro, Agilent Technologies,
Version 1.171.36.24 (release 03-12-2012 CrysAlis171 .NET)
(compiled Dec  3 2012,18:21:49)
;
_computing_data_collection
;
CrysAlisPro, Agilent Technologies,
Version 1.171.36.24 (release 03-12-2012 CrysAlis171 .NET)
(compiled Dec  3 2012,18:21:49)
;
_computing_data_reduction
;
CrysAlisPro, Agilent Technologies,
Version 1.171.36.24 (release 03-12-2012 CrysAlis171 .NET)
(compiled Dec  3 2012,18:21:49)
;
_computing_molecular_graphics ortep
_computing_publication_material mercury
_computing_structure_refinement 'SHELXL-97 (Sheldrick, 2008)'
_computing_structure_solution SIR-92
_diffrn_ambient_temperature 170(2)
_diffrn_detector_area_resol_mean 16.1042
_diffrn_measured_fraction_theta_full 0.999
_diffrn_measured_fraction_theta_max 0.999
_diffrn_measurement_device_type 'Xcalibur, Eos'
_diffrn_measurement_method '\w scans'
_diffrn_radiation_monochromator graphite
_diffrn_radiation_source 'fine-focus sealed tube'
_diffrn_radiation_type MoK\a
_diffrn_radiation_wavelength 0.71073
_diffrn_reflns_av_R_equivalents 0.0379
_diffrn_reflns_av_sigmaI/netI 0.0235
_diffrn_reflns_limit_h_max 13
_diffrn_reflns_limit_h_min -13
_diffrn_reflns_limit_k_max 15
_diffrn_reflns_limit_k_min -15
_diffrn_reflns_limit_l_max 16
_diffrn_reflns_limit_l_min -16
_diffrn_reflns_number 38645
_diffrn_reflns_theta_full 27.48
_diffrn_reflns_theta_max 27.48
_diffrn_reflns_theta_min 3.05
_exptl_absorpt_coefficient_mu 5.722
_exptl_absorpt_correction_T_max 0.227
_exptl_absorpt_correction_T_min 0.046
_exptl_absorpt_correction_type analytical
_exptl_absorpt_process_details
;
CrysAlisPro, Agilent Technologies,
Version 1.171.36.24 (release 03-12-2012 CrysAlis171 .NET)
(compiled Dec  3 2012,18:21:49)
Analytical numeric absorption correction using a multifaceted crystal
            model based on expressions derived by R.C. Clark & J.S. Reid.
(Clark, R. C. & Reid, J. S. (1995). Acta Cryst. A51, 887-897)
;
_exptl_crystal_colour red
_exptl_crystal_density_diffrn 1.627
_exptl_crystal_density_method 'not measured'
_exptl_crystal_description block
_exptl_crystal_F_000 678
_exptl_crystal_size_max 0.9602
_exptl_crystal_size_mid 0.5317
_exptl_crystal_size_min 0.2900
_refine_diff_density_max 4.699
_refine_diff_density_min -1.296
_refine_diff_density_rms 0.209
_refine_ls_extinction_method none
_refine_ls_goodness_of_fit_ref 1.146
_refine_ls_hydrogen_treatment riding
_refine_ls_matrix_type full
_refine_ls_number_parameters 325
_refine_ls_number_reflns 6529
_refine_ls_number_restraints 0
_refine_ls_restrained_S_all 1.146
_refine_ls_R_factor_all 0.0341
_refine_ls_R_factor_gt 0.0319
_refine_ls_shift/su_max 0.001
_refine_ls_shift/su_mean 0.000
_refine_ls_structure_factor_coef Fsqd
_refine_ls_weighting_details 'calc w=1/[\s^2^(Fo^2^)+(0.0634P)^2^+2.5479P] where P=(Fo^2^+2Fc^2^)/3'
_refine_ls_weighting_scheme calc
_refine_ls_wR_factor_gt 0.0972
_refine_ls_wR_factor_ref 0.0983
_reflns_number_gt 6173
_reflns_number_total 6529
_reflns_threshold_expression >2\s(I)
_cod_data_source_file ja504835a_si_002.cif
_cod_data_source_block '[U(BH4)(L)]'
_cod_depositor_comments 'Adding full bibliography for 4122212--4122215.cif.'
_cod_original_formula_moiety 'C32 H36 B N2 U'
_cod_original_formula_sum 'C32 H36 B N2 U'
_cod_database_code 4122212

loop_
_symmetry_equiv_pos_as_xyz
'x, y, z'
'-x, -y, -z'

loop_
_atom_site_label
_atom_site_type_symbol
_atom_site_fract_x
_atom_site_fract_y
_atom_site_fract_z
_atom_site_U_iso_or_equiv
_atom_site_adp_type
_atom_site_occupancy
_atom_site_symmetry_multiplicity
_atom_site_calc_flag
_atom_site_refinement_flags
_atom_site_attached_hydrogens
C1 C 0.6483(5) 0.5337(4) 0.2954(4) 0.0239(9) Uani 1 1 d . 0
C2 C 0.6882(6) 0.6285(5) 0.3178(4) 0.0294(10) Uani 1 1 d . 0
H2 H 0.6364 0.7082 0.3187 0.035 Uiso 1 1 calc R 0
C3 C 0.8215(6) 0.5839(5) 0.3394(4) 0.0311(11) Uani 1 1 d . 0
H3 H 0.8759 0.6280 0.3575 0.037 Uiso 1 1 calc R 0
C4 C 0.8565(5) 0.4655(5) 0.3291(4) 0.0257(10) Uani 1 1 d . 0
C5 C 0.9865(5) 0.3760(5) 0.3469(4) 0.0285(11) Uani 1 1 d . 0
C6 C 0.9663(6) 0.3372(6) 0.4690(5) 0.0401(14) Uani 1 1 d . 0
H6A H 1.0504 0.2796 0.4802 0.060 Uiso 1 1 calc R 0
H6B H 0.8837 0.3009 0.4985 0.060 Uiso 1 1 calc R 0
H6C H 0.9520 0.4065 0.5063 0.060 Uiso 1 1 calc R 0
C7 C 1.1184(6) 0.4309(6) 0.3020(5) 0.0384(13) Uani 1 1 d . 0
H7A H 1.2011 0.3722 0.3145 0.058 Uiso 1 1 calc R 0
H7B H 1.1048 0.5002 0.3391 0.058 Uiso 1 1 calc R 0
H7C H 1.1332 0.4553 0.2239 0.058 Uiso 1 1 calc R 0
C8 C 1.0079(5) 0.2716(5) 0.2847(4) 0.0255(10) Uani 1 1 d . 0
C9 C 1.0084(5) 0.2960(4) 0.1740(4) 0.0221(9) Uani 1 1 d . 0
H9 H 1.0059 0.3749 0.1395 0.027 Uiso 1 1 calc R 0
C10 C 1.0125(5) 0.2076(4) 0.1147(4) 0.0213(9) Uani 1 1 d . 0
C11 C 1.0219(5) 0.0897(5) 0.1657(5) 0.0263(10) Uani 1 1 d . 0
H11 H 1.0244 0.0281 0.1266 0.032 Uiso 1 1 calc R 0
C12 C 1.0276(6) 0.0638(5) 0.2723(5) 0.0314(11) Uani 1 1 d . 0
H12 H 1.0365 -0.0159 0.3053 0.038 Uiso 1 1 calc R 0
C13 C 1.0204(6) 0.1547(5) 0.3324(5) 0.0305(11) Uani 1 1 d . 0
H13 H 1.0242 0.1360 0.4057 0.037 Uiso 1 1 calc R 0
C14 C 0.9992(5) 0.2313(4) -0.0007(4) 0.0229(9) Uani 1 1 d . 0
C15 C 0.9931(6) 0.3627(5) -0.0460(4) 0.0306(11) Uani 1 1 d . 0
H15A H 0.9847 0.3747 -0.1203 0.046 Uiso 1 1 calc R 0
H15B H 1.0795 0.3852 -0.0462 0.046 Uiso 1 1 calc R 0
H15C H 0.9112 0.4119 -0.0003 0.046 Uiso 1 1 calc R 0
C16 C 1.1273(5) 0.1570(5) -0.0747(5) 0.0320(11) Uani 1 1 d . 0
H16A H 1.1187 0.1725 -0.1492 0.048 Uiso 1 1 calc R 0
H16B H 1.1312 0.0726 -0.0489 0.048 Uiso 1 1 calc R 0
H16C H 1.2138 0.1782 -0.0735 0.048 Uiso 1 1 calc R 0
C17 C 0.8620(5) 0.1988(4) 0.0019(4) 0.0200(8) Uani 1 1 d . 0
C18 C 0.8207(5) 0.1858(4) -0.0853(4) 0.0249(9) Uani 1 1 d . 0
H18 H 0.8743 0.1907 -0.1594 0.030 Uiso 1 1 calc R 0
C19 C 0.6817(5) 0.1637(4) -0.0432(4) 0.0260(10) Uani 1 1 d . 0
H19 H 0.6249 0.1505 -0.0837 0.031 Uiso 1 1 calc R 0
C20 C 0.6458(5) 0.1649(4) 0.0666(4) 0.0218(9) Uani 1 1 d . 0
C21 C 0.5114(5) 0.1437(5) 0.1515(4) 0.0254(10) Uani 1 1 d . 0
C22 C 0.5277(6) 0.0106(5) 0.1952(5) 0.0343(12) Uani 1 1 d . 0
H22A H 0.5451 -0.0361 0.1355 0.051 Uiso 1 1 calc R 0
H22B H 0.4409 -0.0024 0.2508 0.051 Uiso 1 1 calc R 0
H22C H 0.6073 -0.0141 0.2272 0.051 Uiso 1 1 calc R 0
C23 C 0.3852(5) 0.1785(6) 0.1034(5) 0.0352(12) Uani 1 1 d . 0
H23A H 0.4018 0.1294 0.0455 0.053 Uiso 1 1 calc R 0
H23B H 0.3736 0.2622 0.0734 0.053 Uiso 1 1 calc R 0
H23C H 0.2994 0.1660 0.1604 0.053 Uiso 1 1 calc R 0
C24 C 0.4843(5) 0.2198(5) 0.2408(4) 0.0229(9) Uani 1 1 d . 0
C25 C 0.4539(5) 0.1779(5) 0.3503(4) 0.0295(11) Uani 1 1 d . 0
H25 H 0.4421 0.0986 0.3730 0.035 Uiso 1 1 calc R 0
C26 C 0.4403(6) 0.2521(5) 0.4280(4) 0.0314(11) Uani 1 1 d . 0
H26 H 0.4169 0.2231 0.5030 0.038 Uiso 1 1 calc R 0
C27 C 0.4606(5) 0.3660(5) 0.3966(4) 0.0268(10) Uani 1 1 d . 0
H27 H 0.4548 0.4138 0.4500 0.032 Uiso 1 1 calc R 0
C28 C 0.4899(5) 0.4129(4) 0.2864(4) 0.0228(9) Uani 1 1 d . 0
C29 C 0.4975(5) 0.3403(4) 0.2107(4) 0.0214(9) Uani 1 1 d . 0
H29 H 0.5119 0.3720 0.1365 0.026 Uiso 1 1 calc R 0
C30 C 0.5234(5) 0.5362(4) 0.2550(4) 0.0262(10) Uani 1 1 d . 0
C31 C 0.3928(6) 0.6277(5) 0.3087(6) 0.0406(14) Uani 1 1 d . 0
H31A H 0.3137 0.6279 0.2809 0.061 Uiso 1 1 calc R 0
H31B H 0.4150 0.7068 0.2916 0.061 Uiso 1 1 calc R 0
H31C H 0.3671 0.6065 0.3876 0.061 Uiso 1 1 calc R 0
C32 C 0.5612(6) 0.5708(5) 0.1316(5) 0.0357(12) Uani 1 1 d . 0
H32A H 0.4805 0.5725 0.1050 0.054 Uiso 1 1 calc R 0
H32B H 0.6426 0.5125 0.0963 0.054 Uiso 1 1 calc R 0
H32C H 0.5845 0.6494 0.1147 0.054 Uiso 1 1 calc R 0
N1 N 0.7503(4) 0.4315(4) 0.3025(3) 0.0237(8) Uani 1 1 d . 0
N2 N 0.7559(4) 0.1873(3) 0.0971(3) 0.0202(7) Uani 1 1 d . 0
U1 U 0.744091(15) 0.230485(13) 0.279118(12) 0.01929(7) Uani 1 1 d . 0
B1 B 0.7291(7) 0.0625(8) 0.4764(6) 0.0442(18) Uani 1 1 d . 4

loop_
_atom_site_aniso_label
_atom_site_aniso_U_11
_atom_site_aniso_U_22
_atom_site_aniso_U_33
_atom_site_aniso_U_23
_atom_site_aniso_U_13
_atom_site_aniso_U_12
C1 0.021(2) 0.025(2) 0.025(2) -0.0068(18) -0.0016(18) -0.0043(18)
C2 0.030(3) 0.026(2) 0.031(3) -0.012(2) -0.003(2) -0.004(2)
C3 0.027(2) 0.037(3) 0.033(3) -0.015(2) -0.005(2) -0.010(2)
C4 0.020(2) 0.034(3) 0.025(2) -0.014(2) -0.0036(18) -0.0064(19)
C5 0.019(2) 0.039(3) 0.032(3) -0.017(2) -0.007(2) -0.004(2)
C6 0.035(3) 0.056(4) 0.034(3) -0.019(3) -0.014(2) -0.004(3)
C7 0.023(3) 0.050(3) 0.049(3) -0.025(3) -0.007(2) -0.009(2)
C8 0.016(2) 0.034(3) 0.028(2) -0.012(2) -0.0077(18) -0.0015(19)
C9 0.015(2) 0.025(2) 0.028(2) -0.0099(19) -0.0034(17) -0.0036(17)
C10 0.0130(19) 0.024(2) 0.027(2) -0.0076(18) -0.0037(17) -0.0022(16)
C11 0.023(2) 0.023(2) 0.035(3) -0.009(2) -0.011(2) 0.0002(19)
C12 0.031(3) 0.028(3) 0.036(3) -0.004(2) -0.016(2) 0.001(2)
C13 0.026(3) 0.035(3) 0.033(3) -0.008(2) -0.015(2) 0.002(2)
C14 0.022(2) 0.024(2) 0.023(2) -0.0095(18) -0.0027(18) -0.0057(18)
C15 0.035(3) 0.028(3) 0.027(2) -0.004(2) -0.001(2) -0.012(2)
C16 0.021(2) 0.041(3) 0.033(3) -0.018(2) 0.002(2) -0.007(2)
C17 0.018(2) 0.018(2) 0.022(2) -0.0066(16) -0.0031(17) -0.0018(16)
C18 0.023(2) 0.028(2) 0.023(2) -0.0065(18) -0.0045(18) -0.0027(19)
C19 0.023(2) 0.030(2) 0.029(2) -0.007(2) -0.012(2) -0.0040(19)
C20 0.017(2) 0.023(2) 0.027(2) -0.0082(18) -0.0066(18) -0.0009(17)
C21 0.019(2) 0.030(2) 0.029(2) -0.008(2) -0.0045(19) -0.0068(19)
C22 0.032(3) 0.030(3) 0.040(3) -0.012(2) 0.000(2) -0.011(2)
C23 0.019(2) 0.055(4) 0.038(3) -0.016(3) -0.009(2) -0.009(2)
C24 0.013(2) 0.029(2) 0.027(2) -0.0068(19) -0.0046(17) -0.0031(17)
C25 0.025(2) 0.035(3) 0.027(3) -0.002(2) -0.001(2) -0.011(2)
C26 0.027(3) 0.042(3) 0.022(2) -0.002(2) 0.000(2) -0.012(2)
C27 0.020(2) 0.036(3) 0.023(2) -0.011(2) 0.0006(18) -0.006(2)
C28 0.013(2) 0.027(2) 0.025(2) -0.0067(19) -0.0023(17) 0.0007(17)
C29 0.017(2) 0.025(2) 0.022(2) -0.0059(18) -0.0050(17) -0.0023(17)
C30 0.021(2) 0.025(2) 0.033(3) -0.0087(19) -0.0071(19) 0.0002(18)
C31 0.027(3) 0.031(3) 0.062(4) -0.019(3) -0.010(3) 0.004(2)
C32 0.042(3) 0.029(3) 0.038(3) 0.002(2) -0.016(3) -0.007(2)
N1 0.0154(18) 0.028(2) 0.028(2) -0.0107(16) -0.0034(15) -0.0022(15)
N2 0.0162(17) 0.0220(18) 0.0227(19) -0.0067(15) -0.0044(15) -0.0029(14)
U1 0.01651(10) 0.02238(10) 0.01939(10) -0.00385(6) -0.00503(7) -0.00368(7)
B1 0.018(3) 0.069(5) 0.044(4) 0.017(3) -0.010(3) -0.021(3)

loop_
_atom_type_symbol
_atom_type_description
_atom_type_scat_dispersion_real
_atom_type_scat_dispersion_imag
_atom_type_scat_source
C C 0.0033 0.0016 'International Tables Vol C Tables 4.2.6.8 and 6.1.1.4'
H H 0.0000 0.0000 'International Tables Vol C Tables 4.2.6.8 and 6.1.1.4'
N N 0.0061 0.0033 'International Tables Vol C Tables 4.2.6.8 and 6.1.1.4'
U U -9.6767 9.6646 'International Tables Vol C Tables 4.2.6.8 and 6.1.1.4'
B B 0.0013 0.0007 'International Tables Vol C Tables 4.2.6.8 and 6.1.1.4'

loop_
_geom_angle_atom_site_label_1
_geom_angle_atom_site_label_2
_geom_angle_atom_site_label_3
_geom_angle
C2 C1 N1 110.1(4)
C2 C1 C30 127.8(5)
N1 C1 C30 121.7(4)
C1 C2 C3 106.8(5)
C1 C2 H2 126.6
C3 C2 H2 126.6
C4 C3 C2 107.0(4)
C4 C3 H3 126.5
C2 C3 H3 126.5
C3 C4 N1 110.4(4)
C3 C4 C5 128.0(4)
N1 C4 C5 121.6(4)
C4 C5 C8 107.8(4)
C4 C5 C6 109.7(4)
C8 C5 C6 111.8(5)
C4 C5 C7 110.6(5)
C8 C5 C7 108.4(4)
C6 C5 C7 108.6(5)
C5 C6 H6A 109.5
C5 C6 H6B 109.5
H6A C6 H6B 109.5
C5 C6 H6C 109.5
H6A C6 H6C 109.5
H6B C6 H6C 109.5
C5 C7 H7A 109.5
C5 C7 H7B 109.5
H7A C7 H7B 109.5
C5 C7 H7C 109.5
H7A C7 H7C 109.5
H7B C7 H7C 109.5
C13 C8 C9 118.6(5)
C13 C8 C5 123.3(5)
C9 C8 C5 118.1(5)
C13 C8 U1 80.8(3)
C9 C8 U1 74.6(3)
C5 C8 U1 111.8(3)
C10 C9 C8 121.7(5)
C10 C9 U1 77.8(3)
C8 C9 U1 76.7(3)
C10 C9 H9 119.2
C8 C9 H9 119.2
U1 C9 H9 117.0
C9 C10 C11 118.7(5)
C9 C10 C14 123.5(4)
C11 C10 C14 117.8(4)
C9 C10 U1 74.2(3)
C11 C10 U1 79.5(3)
C14 C10 U1 113.7(3)
C12 C11 C10 120.3(5)
C12 C11 U1 79.1(3)
C10 C11 U1 72.6(3)
C12 C11 H11 119.9
C10 C11 H11 119.9
U1 C11 H11 119.3
C11 C12 C13 120.6(5)
C11 C12 U1 74.4(3)
C13 C12 U1 74.4(3)
C11 C12 H12 119.7
C13 C12 H12 119.7
U1 C12 H12 122.9
C8 C13 C12 120.2(5)
C8 C13 U1 71.8(3)
C12 C13 U1 78.5(3)
C8 C13 H13 119.9
C12 C13 H13 119.9
U1 C13 H13 120.8
C10 C14 C17 107.5(4)
C10 C14 C16 109.5(4)
C17 C14 C16 111.2(4)
C10 C14 C15 111.7(4)
C17 C14 C15 108.7(4)
C16 C14 C15 108.1(4)
C14 C15 H15A 109.5
C14 C15 H15B 109.5
H15A C15 H15B 109.5
C14 C15 H15C 109.5
H15A C15 H15C 109.5
H15B C15 H15C 109.5
C14 C16 H16A 109.5
C14 C16 H16B 109.5
H16A C16 H16B 109.5
C14 C16 H16C 109.5
H16A C16 H16C 109.5
H16B C16 H16C 109.5
C18 C17 N2 110.6(4)
C18 C17 C14 127.2(4)
N2 C17 C14 122.1(4)
C17 C18 C19 106.6(4)
C17 C18 H18 126.7
C19 C18 H18 126.7
C20 C19 C18 106.9(4)
C20 C19 H19 126.5
C18 C19 H19 126.5
C19 C20 N2 110.4(4)
C19 C20 C21 129.2(4)
N2 C20 C21 120.4(4)
C24 C21 C20 107.6(4)
C24 C21 C23 108.9(4)
C20 C21 C23 111.3(4)
C24 C21 C22 111.6(4)
C20 C21 C22 109.9(4)
C23 C21 C22 107.6(4)
C21 C22 H22A 109.5
C21 C22 H22B 109.5
H22A C22 H22B 109.5
C21 C22 H22C 109.5
H22A C22 H22C 109.5
H22B C22 H22C 109.5
C21 C23 H23A 109.5
C21 C23 H23B 109.5
H23A C23 H23B 109.5
C21 C23 H23C 109.5
H23A C23 H23C 109.5
H23B C23 H23C 109.5
C25 C24 C29 117.7(5)
C25 C24 C21 123.9(5)
C29 C24 C21 118.3(4)
C25 C24 U1 81.4(3)
C29 C24 U1 74.3(3)
C21 C24 U1 111.1(3)
C24 C25 C26 120.5(5)
C24 C25 U1 71.5(3)
C26 C25 U1 79.8(3)
C24 C25 H25 119.8
C26 C25 H25 119.8
U1 C25 H25 119.9
C27 C26 C25 120.7(5)
C27 C26 H26 119.7
C25 C26 H26 119.7
C26 C27 C28 120.9(5)
C26 C27 U1 79.8(3)
C28 C27 U1 72.0(3)
C26 C27 H27 119.6
C28 C27 H27 119.6
U1 C27 H27 119.5
C29 C28 C27 117.9(5)
C29 C28 C30 123.2(5)
C27 C28 C30 118.7(5)
C29 C28 U1 73.7(3)
C27 C28 U1 80.5(3)
C30 C28 U1 111.4(3)
C28 C29 C24 122.2(5)
C28 C29 U1 78.3(3)
C24 C29 U1 76.9(3)
C28 C29 H29 118.9
C24 C29 H29 118.9
U1 C29 H29 116.4
C1 C30 C28 107.1(4)
C1 C30 C32 109.2(4)
C28 C30 C32 112.0(4)
C1 C30 C31 111.1(4)
C28 C30 C31 109.0(4)
C32 C30 C31 108.5(5)
C30 C31 H31A 109.5
C30 C31 H31B 109.5
H31A C31 H31B 109.5
C30 C31 H31C 109.5
H31A C31 H31C 109.5
H31B C31 H31C 109.5
C30 C32 H32A 109.5
C30 C32 H32B 109.5
H32A C32 H32B 109.5
C30 C32 H32C 109.5
H32A C32 H32C 109.5
H32B C32 H32C 109.5
C1 N1 C4 105.8(4)
C1 N1 U1 127.4(3)
C4 N1 U1 126.7(3)
C17 N2 C20 105.5(4)
C17 N2 U1 127.6(3)
C20 N2 U1 126.1(3)
N1 U1 N2 118.94(14)
N1 U1 C29 85.37(13)
N2 U1 C29 66.17(13)
N1 U1 C9 65.78(13)
N2 U1 C9 84.86(13)
C29 U1 C9 122.03(14)
N1 U1 C8 62.49(14)
N2 U1 C8 111.48(14)
C29 U1 C8 142.53(15)
C9 U1 C8 28.68(14)
N1 U1 C24 112.33(14)
N2 U1 C24 62.54(13)
C29 U1 C24 28.85(14)
C9 U1 C24 142.25(14)
C8 U1 C24 169.99(16)
N1 U1 C10 91.73(13)
N2 U1 C10 61.43(13)
C29 U1 C10 117.51(14)
C9 U1 C10 28.01(13)
C8 U1 C10 50.31(14)
C24 U1 C10 123.87(14)
N1 U1 C28 62.14(14)
N2 U1 C28 92.16(13)
C29 U1 C28 28.00(14)
C9 U1 C28 117.82(14)
C8 U1 C28 124.52(15)
C24 U1 C28 50.52(14)
C10 U1 C28 128.82(14)
N1 U1 B1 114.4(2)
N2 U1 B1 126.7(2)
C29 U1 B1 120.82(15)
C9 U1 B1 116.83(15)
C8 U1 B1 91.38(16)
C24 U1 B1 98.62(16)
C10 U1 B1 116.89(17)
C28 U1 B1 114.01(18)
N1 U1 C11 114.25(14)
N2 U1 C11 65.99(14)
C29 U1 C11 131.94(14)
C9 U1 C11 48.82(14)
C8 U1 C11 57.40(15)
C24 U1 C11 122.24(15)
C10 U1 C11 27.81(14)
C28 U1 C11 153.56(14)
B1 U1 C11 91.65(19)
N1 U1 C13 86.19(14)
N2 U1 C13 113.57(14)
C29 U1 C13 169.86(15)
C9 U1 C13 48.80(15)
C8 U1 C13 27.36(16)
C24 U1 C13 160.89(16)
C10 U1 C13 57.14(15)
C28 U1 C13 146.66(15)
B1 U1 C13 68.03(16)
C11 U1 C13 47.98(15)
N1 U1 C25 114.30(14)
N2 U1 C25 86.16(14)
C29 U1 C25 48.54(14)
C9 U1 C25 169.40(15)
C8 U1 C25 161.64(16)
C24 U1 C25 27.17(15)
C10 U1 C25 146.03(14)
C28 U1 C25 56.91(15)
B1 U1 C25 73.24(16)
C11 U1 C25 131.15(15)
C13 U1 C25 141.03(15)

loop_
_geom_bond_atom_site_label_1
_geom_bond_atom_site_label_2
_geom_bond_distance
C1 C2 1.382(7)
C1 N1 1.384(6)
C1 C30 1.512(7)
C2 C3 1.421(8)
C2 H2 0.9500
C3 C4 1.365(7)
C3 H3 0.9500
C4 N1 1.397(6)
C4 C5 1.519(7)
C5 C8 1.526(7)
C5 C6 1.536(8)
C5 C7 1.542(7)
C6 H6A 0.9800
C6 H6B 0.9800
C6 H6C 0.9800
C7 H7A 0.9800
C7 H7B 0.9800
C7 H7C 0.9800
C8 C13 1.390(8)
C8 C9 1.417(7)
C8 U1 2.872(5)
C9 C10 1.389(7)
C9 U1 2.846(5)
C9 H9 0.9500
C10 C11 1.413(7)
C10 C14 1.520(7)
C10 U1 2.891(5)
C11 C12 1.382(8)
C11 U1 2.979(5)
C11 H11 0.9500
C12 C13 1.410(8)
C12 U1 3.037(5)
C12 H12 0.9500
C13 U1 2.985(5)
C13 H13 0.9500
C14 C17 1.528(6)
C14 C16 1.533(7)
C14 C15 1.539(7)
C15 H15A 0.9800
C15 H15B 0.9800
C15 H15C 0.9800
C16 H16A 0.9800
C16 H16B 0.9800
C16 H16C 0.9800
C17 C18 1.373(7)
C17 N2 1.382(6)
C18 C19 1.423(7)
C18 H18 0.9500
C19 C20 1.364(7)
C19 H19 0.9500
C20 N2 1.396(6)
C20 C21 1.515(7)
C21 C24 1.512(7)
C21 C23 1.534(7)
C21 C22 1.547(7)
C22 H22A 0.9800
C22 H22B 0.9800
C22 H22C 0.9800
C23 H23A 0.9800
C23 H23B 0.9800
C23 H23C 0.9800
C24 C25 1.385(7)
C24 C29 1.426(7)
C24 U1 2.877(5)
C25 C26 1.407(8)
C25 U1 3.000(5)
C25 H25 0.9500
C26 C27 1.372(8)
C26 H26 0.9500
C27 C28 1.408(7)
C27 U1 3.009(5)
C27 H27 0.9500
C28 C29 1.391(7)
C28 C30 1.524(7)
C28 U1 2.901(5)
C29 U1 2.844(5)
C29 H29 0.9500
C30 C32 1.535(8)
C30 C31 1.547(7)
C31 H31A 0.9800
C31 H31B 0.9800
C31 H31C 0.9800
C32 H32A 0.9800
C32 H32B 0.9800
C32 H32C 0.9800
N1 U1 2.452(4)
N2 U1 2.476(4)
U1 B1 2.927(7)

loop_
_geom_torsion_atom_site_label_1
_geom_torsion_atom_site_label_2
_geom_torsion_atom_site_label_3
_geom_torsion_atom_site_label_4
_geom_torsion
N1 C1 C2 C3 0.3(6)
C30 C1 C2 C3 -172.5(5)
C1 C2 C3 C4 0.1(6)
C2 C3 C4 N1 -0.5(6)
C2 C3 C4 C5 -178.0(5)
C3 C4 C5 C8 -158.1(5)
N1 C4 C5 C8 24.6(7)
C3 C4 C5 C6 80.0(7)
N1 C4 C5 C6 -97.3(6)
C3 C4 C5 C7 -39.8(7)
N1 C4 C5 C7 142.9(5)
C4 C5 C8 C13 -126.2(5)
C6 C5 C8 C13 -5.5(7)
C7 C5 C8 C13 114.1(6)
C4 C5 C8 C9 50.8(6)
C6 C5 C8 C9 171.4(4)
C7 C5 C8 C9 -68.9(6)
C4 C5 C8 U1 -32.9(5)
C6 C5 C8 U1 87.8(4)
C7 C5 C8 U1 -152.6(4)
C13 C8 C9 C10 3.9(7)
C5 C8 C9 C10 -173.2(4)
U1 C8 C9 C10 -66.3(4)
C13 C8 C9 U1 70.3(4)
C5 C8 C9 U1 -106.8(4)
C8 C9 C10 C11 -2.5(7)
U1 C9 C10 C11 -68.3(4)
C8 C9 C10 C14 174.0(4)
U1 C9 C10 C14 108.2(4)
C8 C9 C10 U1 65.8(4)
C9 C10 C11 C12 -0.3(7)
C14 C10 C11 C12 -177.0(5)
U1 C10 C11 C12 -65.7(5)
C9 C10 C11 U1 65.4(4)
C14 C10 C11 U1 -111.3(4)
C10 C11 C12 C13 1.6(8)
U1 C11 C12 C13 -60.7(5)
C10 C11 C12 U1 62.3(4)
C9 C8 C13 C12 -2.5(7)
C5 C8 C13 C12 174.4(5)
U1 C8 C13 C12 64.3(5)
C9 C8 C13 U1 -66.9(4)
C5 C8 C13 U1 110.1(5)
C11 C12 C13 C8 -0.2(8)
U1 C12 C13 C8 -60.9(4)
C11 C12 C13 U1 60.7(5)
C9 C10 C14 C17 -114.6(5)
C11 C10 C14 C17 61.9(5)
U1 C10 C14 C17 -28.4(4)
C9 C10 C14 C16 124.4(5)
C11 C10 C14 C16 -59.1(6)
U1 C10 C14 C16 -149.4(3)
C9 C10 C14 C15 4.6(6)
C11 C10 C14 C15 -178.8(4)
U1 C10 C14 C15 90.8(4)
C10 C14 C17 C18 -167.2(5)
C16 C14 C17 C18 -47.3(7)
C15 C14 C17 C18 71.6(6)
C10 C14 C17 N2 17.9(6)
C16 C14 C17 N2 137.8(5)
C15 C14 C17 N2 -103.3(5)
N2 C17 C18 C19 -0.6(6)
C14 C17 C18 C19 -176.0(4)
C17 C18 C19 C20 0.3(6)
C18 C19 C20 N2 0.1(6)
C18 C19 C20 C21 -178.5(5)
C19 C20 C21 C24 -147.4(5)
N2 C20 C21 C24 34.1(6)
C19 C20 C21 C23 -28.2(7)
N2 C20 C21 C23 153.3(5)
C19 C20 C21 C22 90.9(6)
N2 C20 C21 C22 -87.6(5)
C20 C21 C24 C25 -130.8(5)
C23 C21 C24 C25 108.4(6)
C22 C21 C24 C25 -10.2(7)
C20 C21 C24 C29 45.9(6)
C23 C21 C24 C29 -74.8(5)
C22 C21 C24 C29 166.5(4)
C20 C21 C24 U1 -37.1(5)
C23 C21 C24 U1 -157.8(3)
C22 C21 C24 U1 83.5(4)
C29 C24 C25 C26 -1.6(7)
C21 C24 C25 C26 175.2(5)
U1 C24 C25 C26 65.5(5)
C29 C24 C25 U1 -67.1(4)
C21 C24 C25 U1 109.7(4)
C24 C25 C26 C27 -1.7(8)
U1 C25 C26 C27 59.5(5)
C25 C26 C27 C28 2.5(8)
C25 C26 C27 U1 -59.2(5)
C26 C27 C28 C29 0.0(7)
U1 C27 C28 C29 65.8(4)
C26 C27 C28 C30 -175.0(5)
U1 C27 C28 C30 -109.3(4)
C26 C27 C28 U1 -65.8(5)
C27 C28 C29 C24 -3.5(7)
C30 C28 C29 C24 171.4(4)
U1 C28 C29 C24 66.1(4)
C27 C28 C29 U1 -69.6(4)
C30 C28 C29 U1 105.3(4)
C25 C24 C29 C28 4.2(7)
C21 C24 C29 C28 -172.7(4)
U1 C24 C29 C28 -66.8(4)
C25 C24 C29 U1 71.1(4)
C21 C24 C29 U1 -105.9(4)
C2 C1 C30 C28 -157.2(5)
N1 C1 C30 C28 30.7(6)
C2 C1 C30 C32 81.3(6)
N1 C1 C30 C32 -90.8(6)
C2 C1 C30 C31 -38.4(7)
N1 C1 C30 C31 149.6(5)
C29 C28 C30 C1 -117.8(5)
C27 C28 C30 C1 57.0(6)
U1 C28 C30 C1 -33.8(4)
C29 C28 C30 C32 1.8(7)
C27 C28 C30 C32 176.7(5)
U1 C28 C30 C32 85.9(4)
C29 C28 C30 C31 121.9(5)
C27 C28 C30 C31 -63.2(6)
U1 C28 C30 C31 -154.0(4)
C2 C1 N1 C4 -0.6(6)
C30 C1 N1 C4 172.7(4)
C2 C1 N1 U1 177.6(3)
C30 C1 N1 U1 -9.1(7)
C3 C4 N1 C1 0.7(6)
C5 C4 N1 C1 178.4(4)
C3 C4 N1 U1 -177.6(3)
C5 C4 N1 U1 0.2(7)
C18 C17 N2 C20 0.7(5)
C14 C17 N2 C20 176.3(4)
C18 C17 N2 U1 -169.8(3)
C14 C17 N2 U1 5.8(6)
C19 C20 N2 C17 -0.5(5)
C21 C20 N2 C17 178.3(4)
C19 C20 N2 U1 170.2(3)
C21 C20 N2 U1 -11.0(6)
C1 N1 U1 N2 67.7(4)
C4 N1 U1 N2 -114.5(4)
C1 N1 U1 C29 8.2(4)
C4 N1 U1 C29 -174.0(4)
C1 N1 U1 C9 136.5(4)
C4 N1 U1 C9 -45.6(4)
C1 N1 U1 C8 168.2(4)
C4 N1 U1 C8 -13.9(4)
C1 N1 U1 C24 -2.3(4)
C4 N1 U1 C24 175.5(4)
C1 N1 U1 C10 125.6(4)
C4 N1 U1 C10 -56.5(4)
C1 N1 U1 C28 -8.3(4)
C4 N1 U1 C28 169.6(4)
C1 N1 U1 B1 -113.7(4)
C4 N1 U1 B1 64.2(4)
C1 N1 U1 C11 142.5(4)
C4 N1 U1 C11 -39.6(4)
C1 N1 U1 C13 -177.4(4)
C4 N1 U1 C13 0.4(4)
C1 N1 U1 C25 -31.9(4)
C4 N1 U1 C25 146.0(4)
C17 N2 U1 N1 59.1(4)
C20 N2 U1 N1 -109.5(4)
C17 N2 U1 C29 128.9(4)
C20 N2 U1 C29 -39.7(4)
C17 N2 U1 C9 0.5(4)
C20 N2 U1 C9 -168.2(4)
C17 N2 U1 C8 -10.4(4)
C20 N2 U1 C8 -179.1(4)
C17 N2 U1 C24 160.7(4)
C20 N2 U1 C24 -7.9(3)
C17 N2 U1 C10 -15.7(3)
C20 N2 U1 C10 175.6(4)
C17 N2 U1 C28 118.2(4)
C20 N2 U1 C28 -50.4(4)
C17 N2 U1 B1 -119.4(4)
C20 N2 U1 B1 72.0(4)
C17 N2 U1 C11 -46.4(4)
C20 N2 U1 C11 145.0(4)
C17 N2 U1 C13 -40.0(4)
C20 N2 U1 C13 151.4(4)
C17 N2 U1 C25 174.8(4)
C20 N2 U1 C25 6.2(4)
C28 C29 U1 N1 -32.2(3)
C24 C29 U1 N1 -159.5(3)
C28 C29 U1 N2 -156.7(3)
C24 C29 U1 N2 75.9(3)
C28 C29 U1 C9 -89.8(3)
C24 C29 U1 C9 142.9(3)
C28 C29 U1 C8 -62.0(4)
C24 C29 U1 C8 170.6(3)
C28 C29 U1 C24 127.4(4)
C28 C29 U1 C10 -121.7(3)
C24 C29 U1 C10 110.9(3)
C24 C29 U1 C28 -127.4(4)
C28 C29 U1 B1 83.5(4)
C24 C29 U1 B1 -43.8(4)
C28 C29 U1 C11 -151.0(3)
C24 C29 U1 C11 81.7(3)
C28 C29 U1 C13 -66.0(9)
C24 C29 U1 C13 166.7(7)
C28 C29 U1 C25 96.3(3)
C24 C29 U1 C25 -31.1(3)
C10 C9 U1 N1 -156.4(3)
C8 C9 U1 N1 76.5(3)
C10 C9 U1 N2 -31.4(3)
C8 C9 U1 N2 -158.5(3)
C10 C9 U1 C29 -89.1(3)
C8 C9 U1 C29 143.8(3)
C10 C9 U1 C8 127.1(5)
C10 C9 U1 C24 -60.7(4)
C8 C9 U1 C24 172.2(3)
C8 C9 U1 C10 -127.1(5)
C10 C9 U1 C28 -121.2(3)
C8 C9 U1 C28 111.8(3)
C10 C9 U1 B1 97.4(3)
C8 C9 U1 B1 -29.7(4)
C10 C9 U1 C11 30.9(3)
C8 C9 U1 C11 -96.2(3)
C10 C9 U1 C13 96.3(3)
C8 C9 U1 C13 -30.8(3)
C10 C9 U1 C25 -63.6(9)
C8 C9 U1 C25 169.3(7)
C13 C8 U1 N1 147.5(4)
C9 C8 U1 N1 -89.3(3)
C5 C8 U1 N1 25.2(3)
C13 C8 U1 N2 -100.0(3)
C9 C8 U1 N2 23.1(3)
C5 C8 U1 N2 137.6(3)
C13 C8 U1 C29 -178.5(3)
C9 C8 U1 C29 -55.4(4)
C5 C8 U1 C29 59.2(5)
C13 C8 U1 C9 -123.1(5)
C5 C8 U1 C9 114.5(5)
C13 C8 U1 C24 -151.6(7)
C9 C8 U1 C24 -28.5(9)
C5 C8 U1 C24 86.1(9)
C13 C8 U1 C10 -94.0(3)
C9 C8 U1 C10 29.1(3)
C5 C8 U1 C10 143.7(4)
C13 C8 U1 C28 151.3(3)
C9 C8 U1 C28 -85.6(3)
C5 C8 U1 C28 29.0(4)
C13 C8 U1 B1 30.6(4)
C9 C8 U1 B1 153.7(3)
C5 C8 U1 B1 -91.7(4)
C13 C8 U1 C11 -60.5(3)
C9 C8 U1 C11 62.7(3)
C5 C8 U1 C11 177.2(4)
C9 C8 U1 C13 123.1(5)
C5 C8 U1 C13 -122.3(5)
C13 C8 U1 C25 63.1(6)
C9 C8 U1 C25 -173.8(4)
C5 C8 U1 C25 -59.2(7)
C25 C24 U1 N1 -100.0(3)
C29 C24 U1 N1 22.1(3)
C21 C24 U1 N1 136.9(3)
C25 C24 U1 N2 147.9(4)
C29 C24 U1 N2 -90.0(3)
C21 C24 U1 N2 24.8(3)
C25 C24 U1 C29 -122.1(5)
C21 C24 U1 C29 114.8(5)
C25 C24 U1 C9 -178.8(3)
C29 C24 U1 C9 -56.7(4)
C21 C24 U1 C9 58.1(4)
C25 C24 U1 C8 -156.9(7)
C29 C24 U1 C8 -34.7(9)
C21 C24 U1 C8 80.0(9)
C25 C24 U1 C10 151.6(3)
C29 C24 U1 C10 -86.2(3)
C21 C24 U1 C10 28.5(4)
C25 C24 U1 C28 -93.2(4)
C29 C24 U1 C28 28.9(3)
C21 C24 U1 C28 143.7(4)
C25 C24 U1 B1 20.9(4)
C29 C24 U1 B1 143.0(3)
C21 C24 U1 B1 -102.2(4)
C25 C24 U1 C11 118.4(3)
C29 C24 U1 C11 -119.5(3)
C21 C24 U1 C11 -4.7(4)
C25 C24 U1 C13 65.0(6)
C29 C24 U1 C13 -172.9(4)
C21 C24 U1 C13 -58.1(6)
C29 C24 U1 C25 122.1(5)
C21 C24 U1 C25 -123.1(5)
C9 C10 U1 N1 21.4(3)
C11 C10 U1 N1 145.4(3)
C14 C10 U1 N1 -98.7(3)
C9 C10 U1 N2 143.8(3)
C11 C10 U1 N2 -92.2(3)
C14 C10 U1 N2 23.6(3)
C9 C10 U1 C29 107.1(3)
C11 C10 U1 C29 -128.9(3)
C14 C10 U1 C29 -13.0(4)
C11 C10 U1 C9 124.0(4)
C14 C10 U1 C9 -120.1(5)
C9 C10 U1 C8 -29.8(3)
C11 C10 U1 C8 94.2(3)
C14 C10 U1 C8 -150.0(4)
C9 C10 U1 C24 140.0(3)
C11 C10 U1 C24 -96.0(3)
C14 C10 U1 C24 19.8(4)
C9 C10 U1 C28 76.3(3)
C11 C10 U1 C28 -159.7(3)
C14 C10 U1 C28 -43.9(4)
C9 C10 U1 B1 -97.1(3)
C11 C10 U1 B1 26.9(4)
C14 C10 U1 B1 142.7(3)
C9 C10 U1 C11 -124.0(4)
C14 C10 U1 C11 115.9(5)
C9 C10 U1 C13 -62.9(3)
C11 C10 U1 C13 61.1(3)
C14 C10 U1 C13 176.9(4)
C9 C10 U1 C25 162.8(3)
C11 C10 U1 C25 -73.2(4)
C14 C10 U1 C25 42.7(4)
C29 C28 U1 N1 143.1(3)
C27 C28 U1 N1 -94.0(3)
C30 C28 U1 N1 23.2(3)
C29 C28 U1 N2 21.2(3)
C27 C28 U1 N2 144.1(3)
C30 C28 U1 N2 -98.6(3)
C27 C28 U1 C29 122.9(5)
C30 C28 U1 C29 -119.8(5)
C29 C28 U1 C9 106.6(3)
C27 C28 U1 C9 -130.5(3)
C30 C28 U1 C9 -13.3(4)
C29 C28 U1 C8 139.3(3)
C27 C28 U1 C8 -97.8(3)
C30 C28 U1 C8 19.5(4)
C29 C28 U1 C24 -29.8(3)
C27 C28 U1 C24 93.1(3)
C30 C28 U1 C24 -149.6(4)
C29 C28 U1 C10 75.5(3)
C27 C28 U1 C10 -161.6(3)
C30 C28 U1 C10 -44.3(4)
C29 C28 U1 B1 -110.9(3)
C27 C28 U1 B1 12.0(4)
C30 C28 U1 B1 129.2(4)
C29 C28 U1 C11 54.2(5)
C27 C28 U1 C11 177.1(3)
C30 C28 U1 C11 -65.6(5)
C29 C28 U1 C13 163.0(3)
C27 C28 U1 C13 -74.1(4)
C30 C28 U1 C13 43.1(5)
C29 C28 U1 C25 -62.8(3)
C27 C28 U1 C25 60.1(3)
C30 C28 U1 C25 177.4(4)
C12 C11 U1 N1 88.3(3)
C10 C11 U1 N1 -38.5(3)
C12 C11 U1 N2 -159.4(4)
C10 C11 U1 N2 73.9(3)
C12 C11 U1 C29 -165.1(3)
C10 C11 U1 C29 68.1(3)
C12 C11 U1 C9 95.6(4)
C10 C11 U1 C9 -31.2(3)
C12 C11 U1 C8 61.1(3)
C10 C11 U1 C8 -65.6(3)
C12 C11 U1 C24 -130.8(3)
C10 C11 U1 C24 102.5(3)
C12 C11 U1 C10 126.7(5)
C12 C11 U1 C28 164.1(3)
C10 C11 U1 C28 37.3(5)
C12 C11 U1 B1 -29.5(4)
C10 C11 U1 B1 -156.2(3)
C12 C11 U1 C13 28.5(3)
C10 C11 U1 C13 -98.2(3)
C12 C11 U1 C25 -98.5(4)
C10 C11 U1 C25 134.8(3)
C8 C13 U1 N1 -28.5(3)
C12 C13 U1 N1 -155.8(3)
C8 C13 U1 N2 91.5(3)
C12 C13 U1 N2 -35.8(4)
C8 C13 U1 C29 5.2(9)
C12 C13 U1 C29 -122.1(8)
C8 C13 U1 C9 32.3(3)
C12 C13 U1 C9 -95.0(4)
C12 C13 U1 C8 -127.3(5)
C8 C13 U1 C24 165.4(4)
C12 C13 U1 C24 38.1(6)
C8 C13 U1 C10 66.0(3)
C12 C13 U1 C10 -61.3(3)
C8 C13 U1 C28 -46.0(4)
C12 C13 U1 C28 -173.4(3)
C8 C13 U1 B1 -146.7(4)
C12 C13 U1 B1 86.0(4)
C8 C13 U1 C11 99.4(4)
C12 C13 U1 C11 -28.0(3)
C8 C13 U1 C25 -153.5(3)
C12 C13 U1 C25 79.2(4)
C24 C25 U1 N1 91.9(3)
C26 C25 U1 N1 -35.2(4)
C24 C25 U1 N2 -28.2(3)
C26 C25 U1 N2 -155.4(3)
C24 C25 U1 C29 33.0(3)
C26 C25 U1 C29 -94.1(4)
C24 C25 U1 C9 3.9(10)
C26 C25 U1 C9 -123.3(7)
C24 C25 U1 C8 167.5(4)
C26 C25 U1 C8 40.3(6)
C26 C25 U1 C24 -127.2(5)
C24 C25 U1 C10 -44.9(5)
C26 C25 U1 C10 -172.1(3)
C24 C25 U1 C28 66.9(3)
C26 C25 U1 C28 -60.3(3)
C24 C25 U1 B1 -158.4(4)
C26 C25 U1 B1 74.4(4)
C24 C25 U1 C11 -81.3(4)
C26 C25 U1 C11 151.5(3)
C24 C25 U1 C13 -151.9(3)
C26 C25 U1 C13 81.0(4)

loop_
_cod_changelog_entry_id
_cod_changelog_entry_author
_cod_changelog_entry_date
_cod_changelog_entry_text
1 'Vaitkus, Antanas' 2024-11-22T12:41:22+02:00
;
 Marked attached hydrogen atoms and updated the '_chemical_formula_moiety',
 '_chemical_formula_sum' data item values accordingly after consulting the
 original publication.
;
